data_8105676
loop_
_publ_author_name
'Sun, Junshan'
'Kong, Yan'

_publ_section_title
;
 The crystal structure of 1,1,1,3,3,3-hexaphenyldistannoxane --
 2,2&#x2032;-bipyridine (1/1), C46H38N2OSn2
;
_journal_issue 3
_journal_name_full 'Zeitschrift f\"ur Kristallographie - New Crystal Structures'
_journal_page_first 445
_journal_page_last 447
_journal_paper_doi 10.1515/ncrs-2018-0457
_journal_volume 234
_journal_year 2019
_chemical_formula_sum 'C46 H38 N2 O Sn2'
_chemical_formula_weight 872.16
_space_group_crystal_system triclinic
_space_group_IT_number 2
_space_group_name_Hall '-P 1'
_space_group_name_H-M_alt 'P -1'
_atom_sites_solution_hydrogens geom
_audit_creation_method SHELXL-2015/1
_cell_angle_alpha 95.397(5)
_cell_angle_beta 90.138(5)
_cell_angle_gamma 119.283(5)
_cell_formula_units_Z 2
_cell_length_a 9.657(4)
_cell_length_b 9.679(4)
_cell_length_c 24.324(9)
_cell_measurement_reflns_used 3795
_cell_measurement_temperature 298(2)
_cell_measurement_theta_max 24.504
_cell_measurement_theta_min 2.427
_cell_volume 1971.2(14)
_computing_cell_refinement 'SAINT [14]'
_computing_data_collection 'SMART [14]'
_computing_data_reduction SAINT[14]
_computing_molecular_graphics 'SHELXL-2015 [15]'
_computing_structure_refinement 'SHELXL-2015 [15]'
_computing_structure_solution 'SHELXL-2015 [15]'
_diffrn_ambient_temperature 298(2)
_diffrn_measured_fraction_theta_full 0.987
_diffrn_measured_fraction_theta_max 0.987
_diffrn_measurement_device_type 'Bruker SMART APEX II CCD'
_diffrn_radiation_type MoK\a
_diffrn_radiation_wavelength 0.71073
_diffrn_reflns_av_R_equivalents 0.0303
_diffrn_reflns_av_unetI/netI 0.0596
_diffrn_reflns_Laue_measured_fraction_full 0.987
_diffrn_reflns_Laue_measured_fraction_max 0.987
_diffrn_reflns_limit_h_max 11
_diffrn_reflns_limit_h_min -9
_diffrn_reflns_limit_k_max 7
_diffrn_reflns_limit_k_min -11
_diffrn_reflns_limit_l_max 28
_diffrn_reflns_limit_l_min -28
_diffrn_reflns_number 10366
_diffrn_reflns_point_group_measured_fraction_full 0.987
_diffrn_reflns_point_group_measured_fraction_max 0.987
_diffrn_reflns_theta_full 25.009
_diffrn_reflns_theta_max 25.009
_diffrn_reflns_theta_min 2.422
_exptl_absorpt_coefficient_mu 1.303
_exptl_crystal_density_diffrn 1.469
_exptl_crystal_description block
_exptl_crystal_F_000 872
_exptl_crystal_size_max 0.330
_exptl_crystal_size_mid 0.290
_exptl_crystal_size_min 0.270
_refine_diff_density_max 0.868
_refine_diff_density_min -0.478
_refine_diff_density_rms 0.084
_refine_ls_extinction_coef .
_refine_ls_extinction_method none
_refine_ls_goodness_of_fit_ref 1.042
_refine_ls_hydrogen_treatment constr
_refine_ls_matrix_type full
_refine_ls_number_parameters 460
_refine_ls_number_reflns 6869
_refine_ls_number_restraints 0
_refine_ls_restrained_S_all 1.042
_refine_ls_R_factor_all 0.0623
_refine_ls_R_factor_gt 0.0369
_refine_ls_shift/su_max 0.001
_refine_ls_shift/su_mean 0.000
_refine_ls_structure_factor_coef Fsqd
_refine_ls_weighting_details 'w=1/[\s^2^(Fo^2^)+(0.0288P)^2^+0.0375P] where P=(Fo^2^+2Fc^2^)/3'
_refine_ls_weighting_scheme calc
_refine_ls_wR_factor_gt 0.0743
_refine_ls_wR_factor_ref 0.0873
_reflns_Friedel_coverage 0.000
_reflns_Friedel_fraction_full .
_reflns_Friedel_fraction_max .
_reflns_number_gt 4869
_reflns_number_total 6869
_reflns_threshold_expression 'I > 2\s(I)'
_cod_data_source_file suppl_ncrs-2018-0457_suppl.cif
_cod_data_source_block 0
_cod_original_cell_volume 1971.2(12)
_cod_database_code 8105676
_shelx_shelxl_version_number 2015/1
_shelx_space_group_comment
;
The symmetry employed for this shelxl refinement is uniquely defined
by the following loop, which should always be used as a source of
symmetry information in preference to the above space-group names.
They are only intended as comments.
;
_shelx_estimated_absorpt_t_min 0.673
_shelx_estimated_absorpt_t_max 0.720

loop_
_space_group_symop_operation_xyz
'x, y, z'
'-x, -y, -z'

loop_
_atom_site_label
_atom_site_type_symbol
_atom_site_fract_x
_atom_site_fract_y
_atom_site_fract_z
_atom_site_U_iso_or_equiv
_atom_site_adp_type
_atom_site_occupancy
_atom_site_site_symmetry_order
_atom_site_calc_flag
_atom_site_refinement_flags_posn
_atom_site_refinement_flags_adp
_atom_site_refinement_flags_occupancy
_atom_site_disorder_assembly
_atom_site_disorder_group
Sn1 Sn 0.80203(4) 0.47262(3) 0.17784(2) 0.04559(11) Uani 1 1 d . . . . .
Sn2 Sn 0.89118(4) 0.58633(3) 0.32355(2) 0.04600(11) Uani 1 1 d . . . . .
N1 N -0.1008(5) 0.7895(5) 0.50785(17) 0.0689(12) Uani 1 1 d . . . . .
N2 N 0.6154(5) 0.3999(5) 0.99172(18) 0.0688(12) Uani 1 1 d . . . . .
O1 O 0.8850(4) 0.4722(4) 0.25156(12) 0.0583(8) Uani 1 1 d . . . . .
C1 C 0.7707(5) 0.2525(5) 0.13838(18) 0.0450(11) Uani 1 1 d . . . . .
C2 C 0.8460(6) 0.1797(5) 0.1615(2) 0.0594(13) Uani 1 1 d . . . . .
H2 H 0.908074 0.226879 0.194304 0.071 Uiso 1 1 calc R U . . .
C3 C 0.8304(7) 0.0375(6) 0.1365(2) 0.0721(16) Uani 1 1 d . . . . .
H3 H 0.882248 -0.009509 0.152570 0.087 Uiso 1 1 calc R U . . .
C4 C 0.7395(7) -0.0336(6) 0.0886(2) 0.0760(16) Uani 1 1 d . . . . .
H4 H 0.729023 -0.128992 0.072001 0.091 Uiso 1 1 calc R U . . .
C5 C 0.6639(7) 0.0356(6) 0.0652(2) 0.0760(17) Uani 1 1 d . . . . .
H5 H 0.601326 -0.013284 0.032631 0.091 Uiso 1 1 calc R U . . .
C6 C 0.6794(6) 0.1782(6) 0.0895(2) 0.0614(14) Uani 1 1 d . . . . .
H6 H 0.628091 0.224708 0.072767 0.074 Uiso 1 1 calc R U . . .
C7 C 0.9855(5) 0.6811(5) 0.1471(2) 0.0502(12) Uani 1 1 d . . . . .
C8 C 1.1274(6) 0.7718(6) 0.1766(2) 0.0712(15) Uani 1 1 d . . . . .
H8 H 1.142122 0.743147 0.210705 0.085 Uiso 1 1 calc R U . . .
C9 C 1.2495(7) 0.9051(7) 0.1572(3) 0.099(2) Uani 1 1 d . . . . .
H9 H 1.345737 0.964272 0.177731 0.119 Uiso 1 1 calc R U . . .
C10 C 1.2279(8) 0.9497(7) 0.1074(3) 0.096(2) Uani 1 1 d . . . . .
H10 H 1.309054 1.040207 0.094298 0.115 Uiso 1 1 calc R U . . .
C11 C 1.0883(8) 0.8619(7) 0.0772(2) 0.0799(17) Uani 1 1 d . . . . .
H11 H 1.073694 0.892270 0.043508 0.096 Uiso 1 1 calc R U . . .
C12 C 0.9684(6) 0.7283(6) 0.0964(2) 0.0623(13) Uani 1 1 d . . . . .
H12 H 0.873736 0.668050 0.075064 0.075 Uiso 1 1 calc R U . . .
C13 C 0.5864(5) 0.4788(5) 0.18301(18) 0.0488(11) Uani 1 1 d . . . . .
C14 C 0.5735(6) 0.6072(6) 0.1678(2) 0.0662(14) Uani 1 1 d . . . . .
H14 H 0.661490 0.691961 0.154741 0.079 Uiso 1 1 calc R U . . .
C15 C 0.4337(8) 0.6117(7) 0.1717(3) 0.0829(18) Uani 1 1 d . . . . .
H15 H 0.428302 0.699057 0.161258 0.100 Uiso 1 1 calc R U . . .
C16 C 0.3040(8) 0.4900(9) 0.1905(2) 0.0827(18) Uani 1 1 d . . . . .
H16 H 0.210270 0.494593 0.193370 0.099 Uiso 1 1 calc R U . . .
C17 C 0.3097(7) 0.3601(8) 0.2054(2) 0.0880(19) Uani 1 1 d . . . . .
H17 H 0.219977 0.275838 0.217922 0.106 Uiso 1 1 calc R U . . .
C18 C 0.4518(6) 0.3550(6) 0.2018(2) 0.0672(14) Uani 1 1 d . . . . .
H18 H 0.455792 0.266856 0.212119 0.081 Uiso 1 1 calc R U . . .
C19 C 0.8896(6) 0.8033(5) 0.31503(18) 0.0494(11) Uani 1 1 d . . . . .
C20 C 1.0294(7) 0.9475(6) 0.3240(2) 0.0724(15) Uani 1 1 d . . . . .
H20 H 1.123570 0.949060 0.333420 0.087 Uiso 1 1 calc R U . . .
C21 C 1.0307(8) 1.0894(6) 0.3190(3) 0.0844(18) Uani 1 1 d . . . . .
H21 H 1.124516 1.185807 0.326410 0.101 Uiso 1 1 calc R U . . .
C22 C 0.8952(8) 1.0876(7) 0.3032(2) 0.0797(17) Uani 1 1 d . . . . .
H22 H 0.896994 1.182755 0.298683 0.096 Uiso 1 1 calc R U . . .
C23 C 0.7574(8) 0.9484(7) 0.2941(2) 0.0840(18) Uani 1 1 d . . . . .
H23 H 0.664722 0.948369 0.283660 0.101 Uiso 1 1 calc R U . . .
C24 C 0.7534(6) 0.8050(6) 0.3003(2) 0.0663(14) Uani 1 1 d . . . . .
H24 H 0.657702 0.709820 0.294361 0.080 Uiso 1 1 calc R U . . .
C25 C 0.6856(5) 0.4172(5) 0.36092(18) 0.0430(10) Uani 1 1 d . . . . .
C26 C 0.6049(6) 0.2606(6) 0.3373(2) 0.0596(13) Uani 1 1 d . . . . .
H26 H 0.639086 0.231632 0.304773 0.071 Uiso 1 1 calc R U . . .
C27 C 0.4745(6) 0.1467(6) 0.3611(3) 0.0740(16) Uani 1 1 d . . . . .
H27 H 0.423177 0.041636 0.344971 0.089 Uiso 1 1 calc R U . . .
C28 C 0.4205(6) 0.1877(7) 0.4084(3) 0.0760(16) Uani 1 1 d . . . . .
H28 H 0.331648 0.111478 0.424213 0.091 Uiso 1 1 calc R U . . .
C29 C 0.4989(7) 0.3419(7) 0.4320(2) 0.0755(16) Uani 1 1 d . . . . .
H29 H 0.463067 0.370818 0.464156 0.091 Uiso 1 1 calc R U . . .
C30 C 0.6313(6) 0.4561(6) 0.4084(2) 0.0629(14) Uani 1 1 d . . . . .
H30 H 0.683825 0.560466 0.425242 0.075 Uiso 1 1 calc R U . . .
C31 C 1.1138(5) 0.6321(5) 0.35928(18) 0.0465(11) Uani 1 1 d . . . . .
C32 C 1.1920(6) 0.5598(6) 0.3327(2) 0.0652(14) Uani 1 1 d . . . . .
H32 H 1.146907 0.494090 0.299789 0.078 Uiso 1 1 calc R U . . .
C33 C 1.3337(7) 0.5829(7) 0.3536(3) 0.0838(18) Uani 1 1 d . . . . .
H33 H 1.384340 0.533117 0.335073 0.101 Uiso 1 1 calc R U . . .
C34 C 1.4016(6) 0.6796(7) 0.4021(3) 0.0793(17) Uani 1 1 d . . . . .
H34 H 1.497876 0.694887 0.416622 0.095 Uiso 1 1 calc R U . . .
C35 C 1.3280(6) 0.7523(6) 0.4286(2) 0.0726(16) Uani 1 1 d . . . . .
H35 H 1.375205 0.819296 0.461043 0.087 Uiso 1 1 calc R U . . .
C36 C 1.1835(6) 0.7285(5) 0.4081(2) 0.0570(13) Uani 1 1 d . . . . .
H36 H 1.133053 0.777486 0.427241 0.068 Uiso 1 1 calc R U . . .
C37 C 0.8145(8) 0.6751(8) 0.9459(2) 0.0862(19) Uani 1 1 d . . . . .
H37 H 0.881713 0.768406 0.930731 0.103 Uiso 1 1 calc R U . . .
C38 C 0.6741(6) 0.6526(6) 0.9661(2) 0.0630(14) Uani 1 1 d . . . . .
H38 H 0.644667 0.730394 0.964317 0.076 Uiso 1 1 calc R U . . .
C39 C 0.5759(5) 0.5146(6) 0.98902(18) 0.0500(12) Uani 1 1 d . . . . .
C40 C 0.8552(8) 0.5590(9) 0.9484(2) 0.092(2) Uani 1 1 d . . . . .
H40 H 0.950100 0.571390 0.934823 0.110 Uiso 1 1 calc R U . . .
C41 C 0.7534(8) 0.4252(8) 0.9710(3) 0.0854(18) Uani 1 1 d . . . . .
H41 H 0.781152 0.346075 0.972330 0.103 Uiso 1 1 calc R U . . .
C42 C 0.1908(8) 0.8771(9) 0.5585(2) 0.0840(18) Uani 1 1 d . . . . .
H42 H 0.289069 0.907104 0.575682 0.101 Uiso 1 1 calc R U . . .
C43 C 0.1631(6) 0.9876(7) 0.5369(2) 0.0667(14) Uani 1 1 d . . . . .
H43 H 0.243221 1.093436 0.538967 0.080 Uiso 1 1 calc R U . . .
C44 C 0.0179(5) 0.9424(5) 0.51227(17) 0.0487(11) Uani 1 1 d . . . . .
C45 C 0.0727(9) 0.7232(8) 0.5544(2) 0.0873(19) Uani 1 1 d . . . . .
H45 H 0.088482 0.645672 0.568524 0.105 Uiso 1 1 calc R U . . .
C46 C -0.0678(8) 0.6853(7) 0.5296(3) 0.0856(18) Uani 1 1 d . . . . .
H46 H -0.147923 0.579405 0.527268 0.103 Uiso 1 1 calc R U . . .

loop_
_atom_site_aniso_label
_atom_site_aniso_U_11
_atom_site_aniso_U_22
_atom_site_aniso_U_33
_atom_site_aniso_U_23
_atom_site_aniso_U_13
_atom_site_aniso_U_12
Sn1 0.0448(2) 0.03894(19) 0.0535(2) 0.00451(14) 0.00357(15) 0.02100(15)
Sn2 0.0431(2) 0.04051(19) 0.0540(2) 0.00603(15) 0.00224(15) 0.02014(16)
N1 0.066(3) 0.051(3) 0.080(3) 0.012(2) 0.002(2) 0.020(2)
N2 0.077(3) 0.073(3) 0.076(3) 0.011(2) 0.008(3) 0.051(3)
O1 0.074(2) 0.059(2) 0.0500(19) -0.0026(15) -0.0036(16) 0.0402(18)
C1 0.048(3) 0.039(2) 0.050(3) 0.010(2) 0.006(2) 0.022(2)
C2 0.071(4) 0.044(3) 0.064(3) 0.004(2) -0.007(3) 0.029(3)
C3 0.086(4) 0.058(3) 0.085(4) 0.009(3) -0.003(3) 0.045(3)
C4 0.100(5) 0.051(3) 0.080(4) -0.004(3) 0.001(4) 0.042(3)
C5 0.097(5) 0.062(4) 0.064(4) -0.013(3) -0.016(3) 0.038(3)
C6 0.064(3) 0.053(3) 0.071(4) 0.005(3) -0.008(3) 0.031(3)
C7 0.049(3) 0.035(3) 0.068(3) 0.002(2) 0.009(2) 0.022(2)
C8 0.064(4) 0.055(3) 0.084(4) 0.012(3) -0.001(3) 0.020(3)
C9 0.060(4) 0.059(4) 0.150(7) 0.013(4) -0.006(4) 0.008(3)
C10 0.074(5) 0.058(4) 0.151(7) 0.041(4) 0.034(4) 0.024(4)
C11 0.086(5) 0.075(4) 0.089(4) 0.033(3) 0.028(4) 0.043(4)
C12 0.062(3) 0.059(3) 0.066(3) 0.010(3) 0.013(3) 0.029(3)
C13 0.051(3) 0.045(3) 0.052(3) 0.001(2) 0.004(2) 0.025(2)
C14 0.058(3) 0.061(3) 0.084(4) 0.011(3) 0.004(3) 0.033(3)
C15 0.083(5) 0.084(4) 0.103(5) 0.007(4) -0.003(4) 0.058(4)
C16 0.074(4) 0.117(6) 0.079(4) -0.002(4) 0.001(3) 0.066(4)
C17 0.055(4) 0.100(5) 0.097(5) 0.026(4) 0.016(3) 0.026(4)
C18 0.058(3) 0.070(4) 0.079(4) 0.014(3) 0.001(3) 0.034(3)
C19 0.056(3) 0.045(3) 0.049(3) 0.006(2) 0.006(2) 0.026(2)
C20 0.062(4) 0.055(3) 0.097(4) 0.010(3) 0.002(3) 0.026(3)
C21 0.087(5) 0.049(3) 0.112(5) 0.014(3) 0.010(4) 0.028(3)
C22 0.106(5) 0.060(4) 0.087(4) 0.012(3) 0.011(4) 0.050(4)
C23 0.096(5) 0.078(4) 0.101(5) -0.003(4) -0.015(4) 0.062(4)
C24 0.063(4) 0.059(3) 0.080(4) -0.003(3) -0.004(3) 0.035(3)
C25 0.039(2) 0.039(3) 0.054(3) 0.008(2) 0.001(2) 0.021(2)
C26 0.051(3) 0.053(3) 0.068(3) 0.001(3) 0.002(3) 0.022(3)
C27 0.060(4) 0.048(3) 0.097(4) 0.002(3) 0.003(3) 0.015(3)
C28 0.051(3) 0.070(4) 0.089(4) 0.019(3) 0.012(3) 0.015(3)
C29 0.070(4) 0.081(4) 0.073(4) 0.010(3) 0.021(3) 0.035(3)
C30 0.058(3) 0.053(3) 0.075(4) 0.005(3) 0.003(3) 0.025(3)
C31 0.040(3) 0.041(3) 0.051(3) 0.010(2) 0.006(2) 0.014(2)
C32 0.053(3) 0.071(4) 0.069(4) -0.009(3) 0.001(3) 0.032(3)
C33 0.060(4) 0.088(4) 0.108(5) -0.013(4) -0.003(4) 0.044(3)
C34 0.046(3) 0.079(4) 0.109(5) 0.004(4) -0.008(3) 0.029(3)
C35 0.058(4) 0.066(4) 0.076(4) -0.002(3) -0.020(3) 0.019(3)
C36 0.056(3) 0.052(3) 0.062(3) 0.005(2) 0.000(3) 0.026(3)
C37 0.077(5) 0.082(5) 0.078(4) 0.014(3) 0.021(3) 0.021(4)
C38 0.069(4) 0.059(3) 0.064(3) 0.015(3) 0.010(3) 0.032(3)
C39 0.064(3) 0.055(3) 0.041(3) 0.002(2) 0.003(2) 0.038(3)
C40 0.075(5) 0.130(6) 0.075(4) 0.008(4) 0.023(3) 0.054(5)
C41 0.093(5) 0.106(5) 0.091(5) 0.006(4) 0.010(4) 0.076(4)
C42 0.083(5) 0.110(5) 0.075(4) 0.015(4) -0.009(3) 0.059(4)
C43 0.058(3) 0.075(4) 0.063(3) 0.005(3) -0.006(3) 0.030(3)
C44 0.049(3) 0.049(3) 0.043(3) 0.004(2) 0.005(2) 0.020(2)
C45 0.120(6) 0.100(5) 0.073(4) 0.028(4) 0.008(4) 0.074(5)
C46 0.098(5) 0.052(4) 0.099(5) 0.025(3) 0.018(4) 0.029(4)

loop_
_atom_type_symbol
_atom_type_description
_atom_type_scat_dispersion_real
_atom_type_scat_dispersion_imag
_atom_type_scat_source
C C 0.0033 0.0016 'International Tables Vol C Tables 4.2.6.8 and 6.1.1.4'
H H 0.0000 0.0000 'International Tables Vol C Tables 4.2.6.8 and 6.1.1.4'
N N 0.0061 0.0033 'International Tables Vol C Tables 4.2.6.8 and 6.1.1.4'
O O 0.0106 0.0060 'International Tables Vol C Tables 4.2.6.8 and 6.1.1.4'
Sn Sn -0.6537 1.4246 'International Tables Vol C Tables 4.2.6.8 and 6.1.1.4'

loop_
_geom_angle_atom_site_label_1
_geom_angle_atom_site_label_2
_geom_angle_atom_site_label_3
_geom_angle
_geom_angle_site_symmetry_1
_geom_angle_site_symmetry_3
O1 Sn1 C13 110.76(15) . .
O1 Sn1 C1 100.43(14) . .
C13 Sn1 C1 112.89(17) . .
O1 Sn1 C7 104.71(16) . .
C13 Sn1 C7 111.88(17) . .
C1 Sn1 C7 115.18(17) . .
O1 Sn2 C25 103.35(15) . .
O1 Sn2 C31 100.87(16) . .
C25 Sn2 C31 115.42(15) . .
O1 Sn2 C19 112.10(14) . .
C25 Sn2 C19 112.98(17) . .
C31 Sn2 C19 111.19(17) . .
C46 N1 C44 116.1(5) . .
C41 N2 C39 117.3(5) . .
Sn1 O1 Sn2 131.57(16) . .
C2 C1 C6 117.6(4) . .
C2 C1 Sn1 119.4(3) . .
C6 C1 Sn1 123.0(3) . .
C1 C2 C3 121.0(5) . .
C1 C2 H2 119.5 . .
C3 C2 H2 119.5 . .
C4 C3 C2 120.3(5) . .
C4 C3 H3 119.9 . .
C2 C3 H3 119.9 . .
C5 C4 C3 119.7(5) . .
C5 C4 H4 120.1 . .
C3 C4 H4 120.1 . .
C4 C5 C6 120.6(5) . .
C4 C5 H5 119.7 . .
C6 C5 H5 119.7 . .
C5 C6 C1 120.7(5) . .
C5 C6 H6 119.6 . .
C1 C6 H6 119.6 . .
C8 C7 C12 117.3(4) . .
C8 C7 Sn1 120.3(4) . .
C12 C7 Sn1 122.4(4) . .
C7 C8 C9 121.6(5) . .
C7 C8 H8 119.2 . .
C9 C8 H8 119.2 . .
C10 C9 C8 119.6(6) . .
C10 C9 H9 120.2 . .
C8 C9 H9 120.2 . .
C11 C10 C9 120.0(6) . .
C11 C10 H10 120.0 . .
C9 C10 H10 120.0 . .
C10 C11 C12 120.1(6) . .
C10 C11 H11 119.9 . .
C12 C11 H11 119.9 . .
C11 C12 C7 121.4(5) . .
C11 C12 H12 119.3 . .
C7 C12 H12 119.3 . .
C18 C13 C14 117.0(5) . .
C18 C13 Sn1 121.4(3) . .
C14 C13 Sn1 121.6(4) . .
C15 C14 C13 121.6(5) . .
C15 C14 H14 119.2 . .
C13 C14 H14 119.2 . .
C16 C15 C14 120.4(6) . .
C16 C15 H15 119.8 . .
C14 C15 H15 119.8 . .
C15 C16 C17 120.4(6) . .
C15 C16 H16 119.8 . .
C17 C16 H16 119.8 . .
C16 C17 C18 119.5(5) . .
C16 C17 H17 120.3 . .
C18 C17 H17 120.3 . .
C13 C18 C17 121.2(5) . .
C13 C18 H18 119.4 . .
C17 C18 H18 119.4 . .
C24 C19 C20 118.2(4) . .
C24 C19 Sn2 122.0(4) . .
C20 C19 Sn2 119.9(4) . .
C21 C20 C19 120.7(5) . .
C21 C20 H20 119.6 . .
C19 C20 H20 119.6 . .
C22 C21 C20 119.9(6) . .
C22 C21 H21 120.1 . .
C20 C21 H21 120.1 . .
C23 C22 C21 120.4(5) . .
C23 C22 H22 119.8 . .
C21 C22 H22 119.8 . .
C22 C23 C24 120.4(6) . .
C22 C23 H23 119.8 . .
C24 C23 H23 119.8 . .
C19 C24 C23 120.4(5) . .
C19 C24 H24 119.8 . .
C23 C24 H24 119.8 . .
C30 C25 C26 117.9(4) . .
C30 C25 Sn2 122.7(3) . .
C26 C25 Sn2 119.4(4) . .
C27 C26 C25 121.2(5) . .
C27 C26 H26 119.4 . .
C25 C26 H26 119.4 . .
C28 C27 C26 120.2(5) . .
C28 C27 H27 119.9 . .
C26 C27 H27 119.9 . .
C29 C28 C27 119.1(5) . .
C29 C28 H28 120.5 . .
C27 C28 H28 120.5 . .
C28 C29 C30 120.7(5) . .
C28 C29 H29 119.7 . .
C30 C29 H29 119.7 . .
C25 C30 C29 120.9(5) . .
C25 C30 H30 119.6 . .
C29 C30 H30 119.6 . .
C36 C31 C32 117.9(4) . .
C36 C31 Sn2 123.6(4) . .
C32 C31 Sn2 118.5(3) . .
C33 C32 C31 121.3(5) . .
C33 C32 H32 119.3 . .
C31 C32 H32 119.3 . .
C32 C33 C34 120.0(5) . .
C32 C33 H33 120.0 . .
C34 C33 H33 120.0 . .
C35 C34 C33 119.7(5) . .
C35 C34 H34 120.1 . .
C33 C34 H34 120.1 . .
C34 C35 C36 120.9(5) . .
C34 C35 H35 119.6 . .
C36 C35 H35 119.6 . .
C31 C36 C35 120.2(5) . .
C31 C36 H36 119.9 . .
C35 C36 H36 119.9 . .
C38 C37 C40 119.3(6) . .
C38 C37 H37 120.4 . .
C40 C37 H37 120.4 . .
C37 C38 C39 120.0(5) . .
C37 C38 H38 120.0 . .
C39 C38 H38 120.0 . .
N2 C39 C38 121.1(5) . .
N2 C39 C39 117.1(5) . 2_667
C38 C39 C39 121.8(5) . 2_667
C41 C40 C37 118.2(6) . .
C41 C40 H40 120.9 . .
C37 C40 H40 120.9 . .
N2 C41 C40 124.1(6) . .
N2 C41 H41 117.9 . .
C40 C41 H41 117.9 . .
C45 C42 C43 118.9(6) . .
C45 C42 H42 120.5 . .
C43 C42 H42 120.5 . .
C44 C43 C42 120.0(5) . .
C44 C43 H43 120.0 . .
C42 C43 H43 120.0 . .
N1 C44 C43 121.7(4) . .
N1 C44 C44 116.2(5) . 2_576
C43 C44 C44 122.1(5) . 2_576
C46 C45 C42 118.6(6) . .
C46 C45 H45 120.7 . .
C42 C45 H45 120.7 . .
C45 C46 N1 124.7(6) . .
C45 C46 H46 117.7 . .
N1 C46 H46 117.7 . .

loop_
_geom_bond_atom_site_label_1
_geom_bond_atom_site_label_2
_geom_bond_distance
_geom_bond_site_symmetry_2
Sn1 O1 1.964(3) .
Sn1 C13 2.116(5) .
Sn1 C1 2.130(4) .
Sn1 C7 2.137(4) .
Sn2 O1 1.965(3) .
Sn2 C25 2.134(4) .
Sn2 C31 2.136(4) .
Sn2 C19 2.137(4) .
N1 C46 1.347(7) .
N1 C44 1.351(5) .
N2 C41 1.340(7) .
N2 C39 1.345(6) .
C1 C2 1.384(6) .
C1 C6 1.387(6) .
C2 C3 1.388(7) .
C2 H2 0.9300 .
C3 C4 1.362(7) .
C3 H3 0.9300 .
C4 C5 1.361(7) .
C4 H4 0.9300 .
C5 C6 1.386(7) .
C5 H5 0.9300 .
C6 H6 0.9300 .
C7 C8 1.366(6) .
C7 C12 1.390(6) .
C8 C9 1.381(7) .
C8 H8 0.9300 .
C9 C10 1.373(8) .
C9 H9 0.9300 .
C10 C11 1.354(8) .
C10 H10 0.9300 .
C11 C12 1.371(7) .
C11 H11 0.9300 .
C12 H12 0.9300 .
C13 C18 1.384(6) .
C13 C14 1.391(6) .
C14 C15 1.376(7) .
C14 H14 0.9300 .
C15 C16 1.352(8) .
C15 H15 0.9300 .
C16 C17 1.367(8) .
C16 H16 0.9300 .
C17 C18 1.400(8) .
C17 H17 0.9300 .
C18 H18 0.9300 .
C19 C24 1.371(6) .
C19 C20 1.384(6) .
C20 C21 1.384(7) .
C20 H20 0.9300 .
C21 C22 1.354(8) .
C21 H21 0.9300 .
C22 C23 1.350(7) .
C22 H22 0.9300 .
C23 C24 1.391(7) .
C23 H23 0.9300 .
C24 H24 0.9300 .
C25 C30 1.367(6) .
C25 C26 1.383(6) .
C26 C27 1.379(7) .
C26 H26 0.9300 .
C27 C28 1.368(7) .
C27 H27 0.9300 .
C28 C29 1.365(7) .
C28 H28 0.9300 .
C29 C30 1.387(7) .
C29 H29 0.9300 .
C30 H30 0.9300 .
C31 C36 1.381(6) .
C31 C32 1.383(6) .
C32 C33 1.364(7) .
C32 H32 0.9300 .
C33 C34 1.373(7) .
C33 H33 0.9300 .
C34 C35 1.350(7) .
C34 H34 0.9300 .
C35 C36 1.382(7) .
C35 H35 0.9300 .
C36 H36 0.9300 .
C37 C38 1.363(8) .
C37 C40 1.365(8) .
C37 H37 0.9300 .
C38 C39 1.378(6) .
C38 H38 0.9300 .
C39 C39 1.464(9) 2_667
C40 C41 1.356(8) .
C40 H40 0.9300 .
C41 H41 0.9300 .
C42 C45 1.356(8) .
C42 C43 1.371(7) .
C42 H42 0.9300 .
C43 C44 1.365(6) .
C43 H43 0.9300 .
C44 C44 1.489(8) 2_576
C45 C46 1.344(8) .
C45 H45 0.9300 .
C46 H46 0.9300 .
